data_2222378
loop_
_publ_author_name
'Valerio-C\'ardenas, Cintya'
'Ortiz-Frade, Luis'
'Gr\'evy M., Jean-Michel'

_publ_section_title
;
 (Methyldiphenylphosphoranylidene)ammonium chloride
;
_journal_coeditor_code IS2426
_journal_issue 7
_journal_name_full 'Acta Crystallographica Section E'
_journal_page_first o1494
_journal_paper_doi 10.1107/S1600536809020698
_journal_volume 65
_journal_year 2009
_chemical_formula_iupac 'C13 H15 N P +, Cl -'
_chemical_formula_moiety 'C13 H15 N P +, Cl -'
_chemical_formula_sum 'C13 H15 Cl N P'
_chemical_formula_weight 251.68
_chemical_name_systematic
;
(Methyldiphenylphosphoranylidene)ammonium chloride
;
_space_group_IT_number 14
_symmetry_cell_setting monoclinic
_symmetry_space_group_name_Hall '-P 2yn'
_symmetry_space_group_name_H-M 'P 1 21/n 1'
_atom_sites_solution_hydrogens geom
_atom_sites_solution_primary direct
_atom_sites_solution_secondary difmap
_audit_creation_method 'WinGX routine CIF_UPDATE'
_cell_angle_alpha 90
_cell_angle_beta 107.773(2)
_cell_angle_gamma 90
_cell_formula_units_Z 4
_cell_length_a 9.4760(14)
_cell_length_b 11.8411(18)
_cell_length_c 11.8382(18)
_cell_measurement_reflns_used 7223
_cell_measurement_temperature 298(2)
_cell_measurement_theta_max 25
_cell_measurement_theta_min 2.42
_cell_volume 1264.9(3)
_computing_cell_refinement 'SAINT (Bruker, 2001)'
_computing_data_collection 'SMART (Bruker, 2001)'
_computing_data_reduction 'SAINT (Bruker, 2001)'
_computing_molecular_graphics 'Ortep-3 (Farrugia, 1997)'
_computing_publication_material 'WinGX (Farrugia, 1999)'
_computing_structure_refinement 'SHELXL-97 (Sheldrick, 2008)'
_computing_structure_solution 'SHELXS-86 (Sheldrick, 2008)'
_diffrn_ambient_temperature 298(2)
_diffrn_measured_fraction_theta_full 1
_diffrn_measured_fraction_theta_max 1
_diffrn_measurement_device 'Brucker 6000 CCD area-detector'
_diffrn_measurement_method '\f and \w scans'
_diffrn_radiation_monochromator graphite
_diffrn_radiation_source 'sealed tube'
_diffrn_radiation_type MoK\a
_diffrn_radiation_wavelength 0.71073
_diffrn_reflns_av_R_equivalents 0.0256
_diffrn_reflns_limit_h_max 7
_diffrn_reflns_limit_h_min -11
_diffrn_reflns_limit_k_max 14
_diffrn_reflns_limit_k_min -14
_diffrn_reflns_limit_l_max 13
_diffrn_reflns_limit_l_min -14
_diffrn_reflns_number 7223
_diffrn_reflns_theta_full 25
_diffrn_reflns_theta_max 25
_diffrn_reflns_theta_min 2.42
_exptl_absorpt_coefficient_mu 0.4
_exptl_absorpt_correction_type none
_exptl_crystal_colour colorless
_exptl_crystal_density_diffrn 1.322
_exptl_crystal_density_method 'not measured'
_exptl_crystal_description prism
_exptl_crystal_F_000 528
_exptl_crystal_size_max 0.54
_exptl_crystal_size_mid 0.37
_exptl_crystal_size_min 0.28
_refine_diff_density_max 0.479
_refine_diff_density_min -0.247
_refine_ls_extinction_method none
_refine_ls_goodness_of_fit_ref 1.137
_refine_ls_hydrogen_treatment mixed
_refine_ls_matrix_type full
_refine_ls_number_parameters 152
_refine_ls_number_reflns 2226
_refine_ls_number_restraints 0
_refine_ls_restrained_S_all 1.137
_refine_ls_R_factor_all 0.0395
_refine_ls_R_factor_gt 0.0364
_refine_ls_shift/su_max 0
_refine_ls_shift/su_mean 0
_refine_ls_structure_factor_coef Fsqd
_refine_ls_weighting_details 'calc w=1/[\s^2^(Fo^2^)+(0.0386P)^2^+0.8702P] where P=(Fo^2^+2Fc^2^)/3'
_refine_ls_weighting_scheme calc
_refine_ls_wR_factor_gt 0.0867
_refine_ls_wR_factor_ref 0.0887
_reflns_number_gt 2089
_reflns_number_total 2226
_reflns_threshold_expression I>2\s(I)
_cod_data_source_file is2426.cif
_cod_data_source_block I
_cod_database_code 2222378
_cod_database_fobs_code 2222378

loop_
_symmetry_equiv_pos_as_xyz
'x, y, z'
'-x+1/2, y+1/2, -z+1/2'
'-x, -y, -z'
'x-1/2, -y-1/2, z-1/2'

loop_
_atom_site_type_symbol
_atom_site_label
_atom_site_fract_x
_atom_site_fract_y
_atom_site_fract_z
_atom_site_U_iso_or_equiv
_atom_site_adp_type
_atom_site_calc_flag
_atom_site_refinement_flags
_atom_site_occupancy
_atom_site_disorder_assembly
_atom_site_disorder_group
P P1 0.20314(5) 0.33420(4) 0.71372(4) 0.01414(15) Uani d . 1 . .
N N1 0.06353(19) 0.39343(16) 0.61815(16) 0.0187(4) Uani d . 1 . .
Cl Cl1 0.91197(5) 0.62714(4) 0.64308(4) 0.02031(15) Uani d . 1 . .
C C1 0.1596(2) 0.31208(16) 0.84887(17) 0.0162(4) Uani d . 1 . .
C C2 0.0407(2) 0.36780(17) 0.86978(19) 0.0212(5) Uani d . 1 . .
H H2 -0.0166 0.4178 0.8138 0.025 Uiso calc R 1 . .
C C3 0.0086(3) 0.34818(18) 0.97476(19) 0.0249(5) Uani d . 1 . .
H H3 -0.0703 0.3858 0.9893 0.03 Uiso calc R 1 . .
C C4 0.0922(2) 0.27361(18) 1.05784(18) 0.0224(5) Uani d . 1 . .
H H4 0.0693 0.2606 1.1277 0.027 Uiso calc R 1 . .
C C5 0.2106(2) 0.21799(18) 1.03713(18) 0.0232(5) Uani d . 1 . .
H H5 0.2672 0.1678 1.0932 0.028 Uiso calc R 1 . .
C C6 0.2447(2) 0.23704(17) 0.93316(18) 0.0205(4) Uani d . 1 . .
H H6 0.3244 0.1998 0.9195 0.025 Uiso calc R 1 . .
C C7 0.3717(2) 0.41427(15) 0.74335(17) 0.0153(4) Uani d . 1 . .
C C8 0.4749(2) 0.42223(17) 0.85534(17) 0.0184(4) Uani d . 1 . .
H H8 0.4571 0.387 0.9199 0.022 Uiso calc R 1 . .
C C9 0.6046(2) 0.48279(17) 0.87060(18) 0.0213(5) Uani d . 1 . .
H H9 0.6731 0.489 0.9457 0.026 Uiso calc R 1 . .
C C10 0.6325(2) 0.53406(17) 0.77462(19) 0.0219(5) Uani d . 1 . .
H H10 0.7204 0.5737 0.7851 0.026 Uiso calc R 1 . .
C C11 0.5301(2) 0.52647(18) 0.66312(19) 0.0243(5) Uani d . 1 . .
H H11 0.5491 0.5611 0.5988 0.029 Uiso calc R 1 . .
C C12 0.3994(2) 0.46749(18) 0.64691(18) 0.0214(5) Uani d . 1 . .
H H12 0.33 0.4633 0.572 0.026 Uiso calc R 1 . .
C C13 0.2304(2) 0.20247(16) 0.65085(18) 0.0190(4) Uani d . 1 . .
H H13A 0.3207 0.1686 0.6992 0.029 Uiso calc R 1 . .
H H13B 0.2365 0.2146 0.5723 0.029 Uiso calc R 1 . .
H H13C 0.1487 0.1532 0.6472 0.029 Uiso calc R 1 . .
H H100 0.068(3) 0.391(2) 0.550(2) 0.029 Uiso d . 1 . .
H H101 0.033(3) 0.456(2) 0.637(2) 0.029 Uiso d . 1 . .

loop_
_atom_site_aniso_label
_atom_site_aniso_U_11
_atom_site_aniso_U_22
_atom_site_aniso_U_33
_atom_site_aniso_U_12
_atom_site_aniso_U_13
_atom_site_aniso_U_23
P1 0.0128(3) 0.0156(3) 0.0142(3) -0.00095(19) 0.0046(2) -0.00070(18)
N1 0.0175(9) 0.0236(9) 0.0157(9) 0.0019(7) 0.0059(7) 0.0003(7)
Cl1 0.0202(3) 0.0240(3) 0.0178(3) 0.0003(2) 0.0075(2) -0.00091(19)
C1 0.0158(10) 0.0173(10) 0.0159(10) -0.0044(8) 0.0053(8) -0.0025(8)
C2 0.0194(11) 0.0199(10) 0.0253(11) 0.0020(8) 0.0082(9) 0.0014(8)
C3 0.0240(12) 0.0271(11) 0.0285(12) 0.0021(9) 0.0154(10) -0.0013(9)
C4 0.0244(12) 0.0281(11) 0.0184(10) -0.0092(9) 0.0123(9) -0.0037(8)
C5 0.0217(11) 0.0292(11) 0.0174(10) -0.0005(9) 0.0039(8) 0.0047(9)
C6 0.0170(11) 0.0247(11) 0.0211(10) 0.0004(9) 0.0075(8) 0.0003(8)
C7 0.0141(10) 0.0135(9) 0.0186(10) 0.0007(8) 0.0056(8) -0.0021(7)
C8 0.0176(10) 0.0206(10) 0.0177(10) -0.0002(8) 0.0065(8) 0.0012(8)
C9 0.0173(11) 0.0237(11) 0.0204(10) -0.0021(8) 0.0024(8) -0.0032(8)
C10 0.0178(11) 0.0211(10) 0.0289(11) -0.0060(8) 0.0101(9) -0.0050(9)
C11 0.0286(12) 0.0259(11) 0.0218(11) -0.0067(9) 0.0127(9) 0.0011(9)
C12 0.0212(11) 0.0249(11) 0.0171(10) -0.0045(9) 0.0044(8) -0.0011(8)
C13 0.0202(11) 0.0180(10) 0.0202(10) -0.0006(8) 0.0083(8) -0.0034(8)

loop_
_atom_type_symbol
_atom_type_description
_atom_type_scat_dispersion_real
_atom_type_scat_dispersion_imag
_atom_type_scat_source
C C 0.0033 0.0016 'International Tables Vol C Tables 4.2.6.8 and 6.1.1.4'
H H 0 0 'International Tables Vol C Tables 4.2.6.8 and 6.1.1.4'
N N 0.0061 0.0033 'International Tables Vol C Tables 4.2.6.8 and 6.1.1.4'
Cl Cl 0.1484 0.1585 'International Tables Vol C Tables 4.2.6.8 and 6.1.1.4'
P P 0.1023 0.0942 'International Tables Vol C Tables 4.2.6.8 and 6.1.1.4'

loop_
_geom_angle_atom_site_label_1
_geom_angle_atom_site_label_2
_geom_angle_atom_site_label_3
_geom_angle_site_symmetry_1
_geom_angle_site_symmetry_3
_geom_angle
_geom_angle_publ_flag
N1 P1 C13 . . 106.26(10) ?
N1 P1 C1 . . 109.06(10) ?
C13 P1 C1 . . 110.36(9) ?
N1 P1 C7 . . 113.38(9) ?
C13 P1 C7 . . 108.05(9) ?
C1 P1 C7 . . 109.67(9) ?
P1 N1 H100 . . 113.4(18) ?
P1 N1 H101 . . 117.9(17) ?
H100 N1 H101 . . 114(2) ?
C2 C1 C6 . . 119.87(18) ?
C2 C1 P1 . . 120.66(15) ?
C6 C1 P1 . . 119.46(15) ?
C3 C2 C1 . . 119.44(19) ?
C3 C2 H2 . . 120.3 ?
C1 C2 H2 . . 120.3 ?
C4 C3 C2 . . 120.7(2) ?
C4 C3 H3 . . 119.6 ?
C2 C3 H3 . . 119.6 ?
C3 C4 C5 . . 119.91(19) ?
C3 C4 H4 . . 120 ?
C5 C4 H4 . . 120 ?
C6 C5 C4 . . 120.11(19) ?
C6 C5 H5 . . 119.9 ?
C4 C5 H5 . . 119.9 ?
C5 C6 C1 . . 119.94(19) ?
C5 C6 H6 . . 120 ?
C1 C6 H6 . . 120 ?
C8 C7 C12 . . 119.72(18) ?
C8 C7 P1 . . 123.15(15) ?
C12 C7 P1 . . 117.10(14) ?
C9 C8 C7 . . 119.82(19) ?
C9 C8 H8 . . 120.1 ?
C7 C8 H8 . . 120.1 ?
C10 C9 C8 . . 120.29(19) ?
C10 C9 H9 . . 119.9 ?
C8 C9 H9 . . 119.9 ?
C11 C10 C9 . . 120.08(19) ?
C11 C10 H10 . . 120 ?
C9 C10 H10 . . 120 ?
C10 C11 C12 . . 120.23(19) ?
C10 C11 H11 . . 119.9 ?
C12 C11 H11 . . 119.9 ?
C11 C12 C7 . . 119.85(18) ?
C11 C12 H12 . . 120.1 ?
C7 C12 H12 . . 120.1 ?
P1 C13 H13A . . 109.5 ?
P1 C13 H13B . . 109.5 ?
H13A C13 H13B . . 109.5 ?
P1 C13 H13C . . 109.5 ?
H13A C13 H13C . . 109.5 ?
H13B C13 H13C . . 109.5 ?

loop_
_geom_bond_atom_site_label_1
_geom_bond_atom_site_label_2
_geom_bond_site_symmetry_2
_geom_bond_distance
_geom_bond_publ_flag
P1 N1 . 1.6150(18) ?
P1 C13 . 1.781(2) ?
P1 C1 . 1.789(2) ?
P1 C7 . 1.798(2) ?
N1 H100 . 0.81(3) ?
N1 H101 . 0.84(3) ?
C1 C2 . 1.391(3) ?
C1 C6 . 1.395(3) ?
C2 C3 . 1.387(3) ?
C2 H2 . 0.93 ?
C3 C4 . 1.378(3) ?
C3 H3 . 0.93 ?
C4 C5 . 1.386(3) ?
C4 H4 . 0.93 ?
C5 C6 . 1.383(3) ?
C5 H5 . 0.93 ?
C6 H6 . 0.93 ?
C7 C8 . 1.390(3) ?
C7 C12 . 1.397(3) ?
C8 C9 . 1.386(3) ?
C8 H8 . 0.93 ?
C9 C10 . 1.383(3) ?
C9 H9 . 0.93 ?
C10 C11 . 1.382(3) ?
C10 H10 . 0.93 ?
C11 C12 . 1.384(3) ?
C11 H11 . 0.93 ?
C12 H12 . 0.93 ?
C13 H13A . 0.96 ?
C13 H13B . 0.96 ?
C13 H13C . 0.96 ?

loop_
_geom_hbond_atom_site_label_D
_geom_hbond_atom_site_label_H
_geom_hbond_atom_site_label_A
_geom_hbond_site_symmetry_A
_geom_hbond_distance_DH
_geom_hbond_distance_HA
_geom_hbond_distance_DA
_geom_hbond_angle_DHA
N1 H100 Cl1 3_666 0.81(3) 2.37(3) 3.181(2) 176(2)
N1 H101 Cl1 1_455 0.84(3) 2.35(3) 3.173(2) 167(2)

loop_
_geom_torsion_atom_site_label_1
_geom_torsion_atom_site_label_2
_geom_torsion_atom_site_label_3
_geom_torsion_atom_site_label_4
_geom_torsion_site_symmetry_1
_geom_torsion_site_symmetry_2
_geom_torsion_site_symmetry_3
_geom_torsion_site_symmetry_4
_geom_torsion
_geom_torsion_publ_flag
N1 P1 C1 C2 . . . . -15.77(19) ?
C13 P1 C1 C2 . . . . -132.14(17) ?
C7 P1 C1 C2 . . . . 108.93(17) ?
N1 P1 C1 C6 . . . . 163.41(16) ?
C13 P1 C1 C6 . . . . 47.04(19) ?
C7 P1 C1 C6 . . . . -71.89(18) ?
C6 C1 C2 C3 . . . . 0.2(3) ?
P1 C1 C2 C3 . . . . 179.35(16) ?
C1 C2 C3 C4 . . . . -0.5(3) ?
C2 C3 C4 C5 . . . . 0.5(3) ?
C3 C4 C5 C6 . . . . -0.1(3) ?
C4 C5 C6 C1 . . . . -0.2(3) ?
C2 C1 C6 C5 . . . . 0.2(3) ?
P1 C1 C6 C5 . . . . -179.01(16) ?
N1 P1 C7 C8 . . . . 142.46(17) ?
C13 P1 C7 C8 . . . . -100.05(18) ?
C1 P1 C7 C8 . . . . 20.29(19) ?
N1 P1 C7 C12 . . . . -39.42(19) ?
C13 P1 C7 C12 . . . . 78.07(17) ?
C1 P1 C7 C12 . . . . -161.59(15) ?
C12 C7 C8 C9 . . . . 0.0(3) ?
P1 C7 C8 C9 . . . . 178.04(15) ?
C7 C8 C9 C10 . . . . -0.9(3) ?
C8 C9 C10 C11 . . . . 0.9(3) ?
C9 C10 C11 C12 . . . . -0.1(3) ?
C10 C11 C12 C7 . . . . -0.8(3) ?
C8 C7 C12 C11 . . . . 0.9(3) ?
P1 C7 C12 C11 . . . . -177.32(16) ?

loop_
_cod_related_entry_id
_cod_related_entry_database
_cod_related_entry_code
1 ChemSpider 30655812
